data_7127784
loop_
_publ_author_name
'Li, Heng'
'Lv, Fan'
'Guo, Xing'
'Wu, Qinghua'
'Wu, Hao'
'Tang, Bing'
'Yu, Changjiang'
'Wang, Hua'
'Jiao, Lijuan'
'Hao, Erhong'

_publ_section_title
;
 Direct C-H alkoxylation of BODIPY dyes via cation radical accelerated
 oxidative nucleophilic hydrogen substitution: a new route to building
 blocks for functionalized BODIPYs.
;
_journal_issue 13
_journal_name_full 'Chemical communications (Cambridge, England)'
_journal_page_first 1647
_journal_page_last 1650
_journal_paper_doi 10.1039/d0cc07961h
_journal_volume 57
_journal_year 2021
_chemical_formula_moiety 'C16 H11 B Cl2 F2 N2 O'
_chemical_formula_sum 'C16 H11 B Cl2 F2 N2 O'
_chemical_formula_weight 366.98
_space_group_crystal_system triclinic
_space_group_IT_number 2
_space_group_name_Hall '-P 1'
_space_group_name_H-M_alt 'P -1'
_atom_sites_solution_hydrogens geom
_atom_sites_solution_primary dual
_audit_creation_date 2020-09-08
_audit_creation_method
;
Olex2 1.3
(compiled 2020.07.16 svn.r6f6c53a7 for OlexSys, GUI svn.r6139)
;
_audit_update_record
;
2020-11-10 deposited with the CCDC.	2021-01-07 downloaded from the CCDC.
;
_cell_angle_alpha 114.913(2)
_cell_angle_beta 91.931(3)
_cell_angle_gamma 96.868(3)
_cell_formula_units_Z 2
_cell_length_a 6.5368(3)
_cell_length_b 10.9882(6)
_cell_length_c 12.5935(7)
_cell_measurement_reflns_used 9919
_cell_measurement_temperature 298.15
_cell_measurement_theta_max 27.49
_cell_measurement_theta_min 3.15
_cell_volume 810.95(8)
_computing_cell_refinement 'SAINT v8.37A (Bruker, 2015)'
_computing_data_reduction 'SAINT v8.37A (Bruker, 2015)'
_computing_molecular_graphics 'Olex2 1.3 (Dolomanov et al., 2009)'
_computing_publication_material 'Olex2 1.3 (Dolomanov et al., 2009)'
_computing_structure_refinement 'SHELXL 2018/3 (Sheldrick, 2015)'
_computing_structure_solution 'SHELXT  (Sheldrick, 2015)'
_diffrn_ambient_temperature 298.15
_diffrn_measured_fraction_theta_full 0.960
_diffrn_measured_fraction_theta_max 0.895
_diffrn_measurement_device_type 'Bruker APEX-II CCD'
_diffrn_measurement_method '\f and \w scans'
_diffrn_radiation_type MoK\a
_diffrn_radiation_wavelength 0.71073
_diffrn_reflns_av_R_equivalents 0.0523
_diffrn_reflns_av_unetI/netI 0.0439
_diffrn_reflns_Laue_measured_fraction_full 0.960
_diffrn_reflns_Laue_measured_fraction_max 0.895
_diffrn_reflns_limit_h_max 8
_diffrn_reflns_limit_h_min -8
_diffrn_reflns_limit_k_max 14
_diffrn_reflns_limit_k_min -14
_diffrn_reflns_limit_l_max 16
_diffrn_reflns_limit_l_min -16
_diffrn_reflns_number 22138
_diffrn_reflns_point_group_measured_fraction_full 0.960
_diffrn_reflns_point_group_measured_fraction_max 0.895
_diffrn_reflns_theta_full 25.242
_diffrn_reflns_theta_max 27.535
_diffrn_reflns_theta_min 3.153
_diffrn_source_current 30.0
_diffrn_source_power 1.5
_diffrn_source_voltage 50.0
_diffrn_standards_number 0
_exptl_absorpt_coefficient_mu 0.426
_exptl_absorpt_correction_T_max 0.7455
_exptl_absorpt_correction_T_min 0.6449
_exptl_absorpt_correction_type multi-scan
_exptl_absorpt_process_details
;
SADABS-2014/5 (Bruker,2014/5) was used for absorption correction.
wR2(int) was 0.1365 before and 0.0653 after correction.
The Ratio of minimum to maximum transmission is 0.8651.
The \l/2 correction factor is Not present.
;
_exptl_crystal_colour 'clear whiteish red'
_exptl_crystal_colour_lustre clear
_exptl_crystal_colour_modifier whiteish
_exptl_crystal_colour_primary red
_exptl_crystal_density_diffrn 1.503
_exptl_crystal_description needle
_exptl_crystal_F_000 372
_exptl_crystal_size_max 0.22
_exptl_crystal_size_mid 0.21
_exptl_crystal_size_min 0.2
_refine_diff_density_max 0.587
_refine_diff_density_min -0.329
_refine_diff_density_rms 0.066
_refine_ls_extinction_method none
_refine_ls_goodness_of_fit_ref 1.260
_refine_ls_hydrogen_treatment constr
_refine_ls_matrix_type full
_refine_ls_number_parameters 218
_refine_ls_number_reflns 3362
_refine_ls_number_restraints 0
_refine_ls_restrained_S_all 1.260
_refine_ls_R_factor_all 0.1326
_refine_ls_R_factor_gt 0.1057
_refine_ls_shift/su_max 0.000
_refine_ls_shift/su_mean 0.000
_refine_ls_structure_factor_coef Fsqd
_refine_ls_weighting_details 'w=1/[\s^2^(Fo^2^)+(0.0127P)^2^+2.7081P] where P=(Fo^2^+2Fc^2^)/3'
_refine_ls_weighting_scheme calc
_refine_ls_wR_factor_gt 0.1693
_refine_ls_wR_factor_ref 0.1792
_reflns_Friedel_coverage 0.000
_reflns_number_gt 2498
_reflns_number_total 3362
_reflns_threshold_expression 'I > 2\s(I)'
_cod_data_source_file d0cc07961h2.cif
_cod_data_source_block mo_20200714c_0m
_cod_depositor_comments 'Adding full bibliography for 7127784--7127786.cif.'
_cod_original_cell_volume 810.95(7)
_cod_database_code 7127784
_shelx_shelxl_version_number 2018/3
_shelx_space_group_comment
;
The symmetry employed for this shelxl refinement is uniquely defined
by the following loop, which should always be used as a source of
symmetry information in preference to the above space-group names.
They are only intended as comments.
;
_shelx_estimated_absorpt_t_max 0.920
_shelx_estimated_absorpt_t_min 0.912
_olex2_refinement_description
;
1. Fixed Uiso
 At 1.2 times of:
  All C(H) groups
 At 1.5 times of:
  All C(H,H,H) groups
2.a Aromatic/amide H refined with riding coordinates:
 C1(H1), C2(H2), C6(H6), C9(H9), C10(H10), C11(H11), C13(H13), C14(H14)
2.b Idealised Me refined as rotating group:
 C16(H16A,H16B,H16C)
;
_smtbx_masks_void_probe_radius 1.2
_smtbx_masks_void_truncation_radius 1.2
_olex2_submission_special_instructions 'No special instructions were received'

loop_
_space_group_symop_operation_xyz
'x, y, z'
'-x, -y, -z'

loop_
_atom_site_label
_atom_site_type_symbol
_atom_site_fract_x
_atom_site_fract_y
_atom_site_fract_z
_atom_site_U_iso_or_equiv
_atom_site_adp_type
_atom_site_occupancy
_atom_site_site_symmetry_order
_atom_site_calc_flag
_atom_site_refinement_flags_posn
_atom_site_refinement_flags_adp
_atom_site_refinement_flags_occupancy
_atom_site_disorder_assembly
_atom_site_disorder_group
Cl1 Cl 0.8638(2) 0.72483(13) 1.01516(12) 0.0505(4) Uani 1 1 d . . . . .
Cl2 Cl 0.4167(3) 0.42493(16) 0.59634(14) 0.0686(5) Uani 1 1 d . . . . .
F1 F 0.6056(6) 0.9506(5) 0.6395(4) 0.0836(13) Uani 1 1 d . . . . .
F2 F 0.8201(6) 1.0487(3) 0.8047(4) 0.0790(12) Uani 1 1 d . . . . .
O1 O 1.0228(6) 0.8903(4) 0.5719(4) 0.0601(11) Uani 1 1 d . . . . .
N1 N 0.8259(6) 0.8138(4) 0.6828(3) 0.0352(9) Uani 1 1 d . . . . .
N2 N 0.5277(6) 0.8890(4) 0.7956(3) 0.0373(9) Uani 1 1 d . . . . .
C1 C 0.6264(10) 0.3379(5) 0.8505(6) 0.0567(16) Uani 1 1 d . . . . .
H1 H 0.624747 0.261093 0.864434 0.068 Uiso 1 1 calc R U . . .
C2 C 0.5297(10) 0.3258(6) 0.7481(6) 0.0567(15) Uani 1 1 d . . . . .
H2 H 0.460096 0.242464 0.693714 0.068 Uiso 1 1 calc R U . . .
C3 C 0.5370(8) 0.4404(5) 0.7263(5) 0.0444(12) Uani 1 1 d . . . . .
C4 C 0.6412(7) 0.5655(5) 0.8059(4) 0.0364(11) Uani 1 1 d . . . . .
C5 C 0.7342(7) 0.5724(5) 0.9105(4) 0.0378(11) Uani 1 1 d . . . . .
C6 C 0.7254(9) 0.4594(5) 0.9332(5) 0.0508(14) Uani 1 1 d . . . . .
H6 H 0.786069 0.466059 1.003657 0.061 Uiso 1 1 calc R U . . .
C7 C 0.6575(7) 0.6862(4) 0.7797(4) 0.0323(10) Uani 1 1 d . . . . .
C8 C 0.5167(7) 0.7786(5) 0.8219(4) 0.0350(10) Uani 1 1 d . . . . .
C9 C 0.3493(8) 0.7821(5) 0.8887(4) 0.0427(12) Uani 1 1 d . . . . .
H9 H 0.306256 0.719653 0.918273 0.051 Uiso 1 1 calc R U . . .
C10 C 0.2599(8) 0.8939(5) 0.9028(5) 0.0481(13) Uani 1 1 d . . . . .
H10 H 0.145773 0.921711 0.943873 0.058 Uiso 1 1 calc R U . . .
C11 C 0.3721(8) 0.9579(5) 0.8443(5) 0.0458(13) Uani 1 1 d . . . . .
H11 H 0.344113 1.036494 0.839357 0.055 Uiso 1 1 calc R U . . .
C12 C 0.8096(7) 0.7039(4) 0.7128(4) 0.0332(10) Uani 1 1 d . . . . .
C13 C 0.9640(8) 0.6254(5) 0.6594(4) 0.0435(12) Uani 1 1 d . . . . .
H13 H 0.988867 0.546783 0.665182 0.052 Uiso 1 1 calc R U . . .
C14 C 1.0710(8) 0.6840(5) 0.5977(4) 0.0445(12) Uani 1 1 d . . . . .
H14 H 1.181195 0.653742 0.553794 0.053 Uiso 1 1 calc R U . . .
C15 C 0.9804(8) 0.7996(5) 0.6142(4) 0.0414(12) Uani 1 1 d . . . . .
C16 C 1.1648(11) 0.8590(8) 0.4813(7) 0.084(2) Uani 1 1 d . . . . .
H16A H 1.105021 0.778836 0.413267 0.126 Uiso 1 1 calc R U . . .
H16B H 1.292581 0.843769 0.510156 0.126 Uiso 1 1 calc R U . . .
H16C H 1.190975 0.933565 0.460373 0.126 Uiso 1 1 calc R U . . .
B1 B 0.6954(10) 0.9314(6) 0.7298(6) 0.0428(14) Uani 1 1 d . . . . .

loop_
_atom_site_aniso_label
_atom_site_aniso_U_11
_atom_site_aniso_U_22
_atom_site_aniso_U_33
_atom_site_aniso_U_23
_atom_site_aniso_U_13
_atom_site_aniso_U_12
Cl1 0.0562(8) 0.0438(7) 0.0519(8) 0.0224(6) -0.0003(6) 0.0031(6)
Cl2 0.0866(12) 0.0521(9) 0.0549(9) 0.0160(7) -0.0106(8) -0.0037(8)
F1 0.077(3) 0.128(3) 0.108(3) 0.100(3) 0.037(2) 0.047(2)
F2 0.078(2) 0.0295(16) 0.111(3) 0.0124(18) 0.037(2) -0.0028(16)
O1 0.067(3) 0.063(3) 0.075(3) 0.049(2) 0.036(2) 0.020(2)
N1 0.041(2) 0.032(2) 0.038(2) 0.0190(17) 0.0126(18) 0.0052(17)
N2 0.043(2) 0.030(2) 0.043(2) 0.0191(18) 0.0110(19) 0.0082(17)
C1 0.072(4) 0.035(3) 0.080(4) 0.038(3) 0.017(3) 0.014(3)
C2 0.066(4) 0.036(3) 0.067(4) 0.021(3) 0.015(3) 0.002(3)
C3 0.051(3) 0.037(3) 0.049(3) 0.020(2) 0.016(2) 0.011(2)
C4 0.037(3) 0.032(2) 0.049(3) 0.024(2) 0.015(2) 0.0090(19)
C5 0.039(3) 0.035(2) 0.048(3) 0.024(2) 0.012(2) 0.011(2)
C6 0.056(3) 0.047(3) 0.066(4) 0.039(3) 0.010(3) 0.013(3)
C7 0.036(3) 0.029(2) 0.036(2) 0.018(2) 0.0024(19) 0.0051(19)
C8 0.039(3) 0.032(2) 0.037(3) 0.018(2) 0.008(2) 0.005(2)
C9 0.045(3) 0.046(3) 0.042(3) 0.023(2) 0.013(2) 0.005(2)
C10 0.044(3) 0.048(3) 0.053(3) 0.018(3) 0.021(3) 0.018(2)
C11 0.047(3) 0.034(3) 0.055(3) 0.016(2) 0.015(3) 0.015(2)
C12 0.040(3) 0.025(2) 0.037(2) 0.016(2) 0.009(2) 0.0077(19)
C13 0.051(3) 0.035(3) 0.047(3) 0.018(2) 0.011(2) 0.010(2)
C14 0.047(3) 0.043(3) 0.043(3) 0.016(2) 0.017(2) 0.013(2)
C15 0.047(3) 0.040(3) 0.042(3) 0.022(2) 0.011(2) 0.006(2)
C16 0.083(5) 0.113(6) 0.093(5) 0.072(5) 0.051(4) 0.028(4)
B1 0.049(3) 0.035(3) 0.056(4) 0.028(3) 0.017(3) 0.011(3)

loop_
_atom_type_symbol
_atom_type_description
_atom_type_scat_dispersion_real
_atom_type_scat_dispersion_imag
_atom_type_scat_source
C C 0.0033 0.0016 'International Tables Vol C Tables 4.2.6.8 and 6.1.1.4'
H H 0.0000 0.0000 'International Tables Vol C Tables 4.2.6.8 and 6.1.1.4'
B B 0.0013 0.0007 'International Tables Vol C Tables 4.2.6.8 and 6.1.1.4'
Cl Cl 0.1484 0.1585 'International Tables Vol C Tables 4.2.6.8 and 6.1.1.4'
F F 0.0171 0.0103 'International Tables Vol C Tables 4.2.6.8 and 6.1.1.4'
N N 0.0061 0.0033 'International Tables Vol C Tables 4.2.6.8 and 6.1.1.4'
O O 0.0106 0.0060 'International Tables Vol C Tables 4.2.6.8 and 6.1.1.4'

loop_
_geom_angle_atom_site_label_1
_geom_angle_atom_site_label_2
_geom_angle_atom_site_label_3
_geom_angle
_geom_angle_site_symmetry_1
_geom_angle_site_symmetry_3
_geom_angle_publ_flag
C15 O1 C16 116.4(5) . . ?
C12 N1 B1 125.0(4) . . ?
C15 N1 C12 106.6(4) . . ?
C15 N1 B1 128.4(4) . . ?
C8 N2 B1 126.3(4) . . ?
C11 N2 C8 107.5(4) . . ?
C11 N2 B1 126.0(4) . . ?
C2 C1 H1 119.1 . . ?
C6 C1 H1 119.1 . . ?
C6 C1 C2 121.9(5) . . ?
C1 C2 H2 120.6 . . ?
C1 C2 C3 118.9(5) . . ?
C3 C2 H2 120.6 . . ?
C2 C3 Cl2 118.9(4) . . ?
C4 C3 Cl2 119.6(4) . . ?
C4 C3 C2 121.5(5) . . ?
C3 C4 C5 117.1(4) . . ?
C3 C4 C7 121.3(5) . . ?
C5 C4 C7 121.5(4) . . ?
C4 C5 Cl1 120.1(3) . . ?
C6 C5 Cl1 118.3(4) . . ?
C6 C5 C4 121.6(5) . . ?
C1 C6 C5 118.9(5) . . ?
C1 C6 H6 120.5 . . ?
C5 C6 H6 120.5 . . ?
C8 C7 C4 119.9(4) . . ?
C12 C7 C4 119.1(4) . . ?
C12 C7 C8 121.0(4) . . ?
N2 C8 C7 120.2(4) . . ?
N2 C8 C9 107.9(4) . . ?
C9 C8 C7 131.9(4) . . ?
C8 C9 H9 126.1 . . ?
C10 C9 C8 107.8(4) . . ?
C10 C9 H9 126.1 . . ?
C9 C10 H10 126.5 . . ?
C9 C10 C11 107.0(4) . . ?
C11 C10 H10 126.5 . . ?
N2 C11 C10 109.8(4) . . ?
N2 C11 H11 125.1 . . ?
C10 C11 H11 125.1 . . ?
N1 C12 C13 107.5(4) . . ?
C7 C12 N1 120.9(4) . . ?
C7 C12 C13 131.6(4) . . ?
C12 C13 H13 125.7 . . ?
C14 C13 C12 108.6(4) . . ?
C14 C13 H13 125.7 . . ?
C13 C14 H14 127.1 . . ?
C13 C14 C15 105.8(4) . . ?
C15 C14 H14 127.1 . . ?
O1 C15 N1 117.9(4) . . ?
O1 C15 C14 130.5(5) . . ?
N1 C15 C14 111.6(4) . . ?
O1 C16 H16A 109.5 . . ?
O1 C16 H16B 109.5 . . ?
O1 C16 H16C 109.5 . . ?
H16A C16 H16B 109.5 . . ?
H16A C16 H16C 109.5 . . ?
H16B C16 H16C 109.5 . . ?
F1 B1 F2 109.5(5) . . ?
F1 B1 N1 111.0(5) . . ?
F1 B1 N2 110.1(5) . . ?
F2 B1 N1 109.5(5) . . ?
F2 B1 N2 110.7(5) . . ?
N2 B1 N1 106.0(4) . . ?

loop_
_geom_bond_atom_site_label_1
_geom_bond_atom_site_label_2
_geom_bond_distance
_geom_bond_site_symmetry_2
_geom_bond_publ_flag
C1 H1 0.9300 . ?
C1 C2 1.365(8) . ?
C1 C6 1.365(8) . ?
C2 H2 0.9300 . ?
C2 C3 1.393(7) . ?
C3 Cl2 1.724(6) . ?
C3 C4 1.388(7) . ?
C4 C5 1.401(7) . ?
C4 C7 1.488(6) . ?
C5 Cl1 1.728(5) . ?
C5 C6 1.382(6) . ?
C6 H6 0.9300 . ?
C7 C8 1.401(7) . ?
C7 C12 1.373(6) . ?
C8 N2 1.382(6) . ?
C8 C9 1.396(6) . ?
C9 H9 0.9300 . ?
C9 C10 1.371(7) . ?
C10 H10 0.9300 . ?
C10 C11 1.387(7) . ?
C11 N2 1.349(6) . ?
C11 H11 0.9300 . ?
C12 N1 1.402(5) . ?
C12 C13 1.407(7) . ?
C13 H13 0.9300 . ?
C13 C14 1.362(7) . ?
C14 H14 0.9300 . ?
C14 C15 1.405(7) . ?
C15 O1 1.321(6) . ?
C15 N1 1.332(6) . ?
C16 O1 1.449(7) . ?
C16 H16A 0.9600 . ?
C16 H16B 0.9600 . ?
C16 H16C 0.9600 . ?
B1 F1 1.367(7) . ?
B1 F2 1.374(7) . ?
B1 N1 1.550(7) . ?
B1 N2 1.539(7) . ?

loop_
_geom_torsion_atom_site_label_1
_geom_torsion_atom_site_label_2
_geom_torsion_atom_site_label_3
_geom_torsion_atom_site_label_4
_geom_torsion
_geom_torsion_site_symmetry_1
_geom_torsion_site_symmetry_2
_geom_torsion_site_symmetry_3
_geom_torsion_site_symmetry_4
_geom_torsion_publ_flag
Cl1 C5 C6 C1 -179.0(4) . . . . ?
Cl2 C3 C4 C5 179.3(4) . . . . ?
Cl2 C3 C4 C7 -2.1(7) . . . . ?
F1 B1 N1 C12 -128.8(5) . . . . ?
F1 B1 N1 C15 55.8(7) . . . . ?
F1 B1 N2 C8 128.9(5) . . . . ?
F1 B1 N2 C11 -55.5(7) . . . . ?
F2 B1 N1 C12 110.2(5) . . . . ?
F2 B1 N1 C15 -65.2(7) . . . . ?
F2 B1 N2 C8 -109.9(5) . . . . ?
F2 B1 N2 C11 65.7(7) . . . . ?
O1 C15 N1 C12 178.4(5) . . . . ?
O1 C15 N1 B1 -5.5(8) . . . . ?
N1 C12 C13 C14 -0.5(6) . . . . ?
N1 C15 O1 C16 -169.1(5) . . . . ?
N1 B1 N2 C8 8.8(7) . . . . ?
N1 B1 N2 C11 -175.6(5) . . . . ?
N2 C8 C9 C10 -0.1(6) . . . . ?
N2 B1 N1 C12 -9.2(7) . . . . ?
N2 B1 N1 C15 175.4(5) . . . . ?
C1 C2 C3 Cl2 179.5(5) . . . . ?
C1 C2 C3 C4 0.4(9) . . . . ?
C2 C1 C6 C5 -2.3(9) . . . . ?
C2 C3 C4 C5 -1.6(7) . . . . ?
C2 C3 C4 C7 177.0(5) . . . . ?
C3 C4 C5 Cl1 -179.1(4) . . . . ?
C3 C4 C5 C6 0.9(7) . . . . ?
C3 C4 C7 C8 96.0(6) . . . . ?
C3 C4 C7 C12 -83.2(6) . . . . ?
C4 C5 C6 C1 1.1(8) . . . . ?
C4 C7 C8 N2 -178.4(4) . . . . ?
C4 C7 C8 C9 -0.3(8) . . . . ?
C4 C7 C12 N1 177.8(4) . . . . ?
C4 C7 C12 C13 0.4(8) . . . . ?
C5 C4 C7 C8 -85.5(6) . . . . ?
C5 C4 C7 C12 95.3(6) . . . . ?
C6 C1 C2 C3 1.6(9) . . . . ?
C7 C4 C5 Cl1 2.3(6) . . . . ?
C7 C4 C5 C6 -177.7(5) . . . . ?
C7 C8 N2 C11 178.4(4) . . . . ?
C7 C8 N2 B1 -5.3(7) . . . . ?
C7 C8 C9 C10 -178.4(5) . . . . ?
C7 C12 N1 C15 -177.3(4) . . . . ?
C7 C12 N1 B1 6.5(7) . . . . ?
C7 C12 C13 C14 177.2(5) . . . . ?
C8 C7 C12 N1 -1.3(7) . . . . ?
C8 C7 C12 C13 -178.7(5) . . . . ?
C8 C9 C10 C11 0.3(6) . . . . ?
C9 C8 N2 C11 -0.1(6) . . . . ?
C9 C8 N2 B1 176.1(5) . . . . ?
C9 C10 C11 N2 -0.4(6) . . . . ?
C10 C11 N2 C8 0.3(6) . . . . ?
C10 C11 N2 B1 -176.0(5) . . . . ?
C12 C7 C8 N2 0.7(7) . . . . ?
C12 C7 C8 C9 178.8(5) . . . . ?
C12 C13 C14 C15 0.1(6) . . . . ?
C13 C12 N1 C15 0.6(5) . . . . ?
C13 C12 N1 B1 -175.6(5) . . . . ?
C13 C14 C15 O1 -178.5(6) . . . . ?
C13 C14 C15 N1 0.3(6) . . . . ?
C14 C15 O1 C16 9.7(9) . . . . ?
C14 C15 N1 C12 -0.6(6) . . . . ?
C14 C15 N1 B1 175.5(5) . . . . ?

loop_
_smtbx_masks_void_nr
_smtbx_masks_void_average_x
_smtbx_masks_void_average_y
_smtbx_masks_void_average_z
_smtbx_masks_void_volume
_smtbx_masks_void_count_electrons
_smtbx_masks_void_content
1 0.091 0.329 0.761 21.6 0.8 ?
2 -0.091 0.671 0.239 21.6 0.7 ?
